data_1525849
loop_
_publ_author_name
'Daoudi, A.'
'le Flem, G.'

_publ_section_title
;
 Sur une Serie de Solutions Solides de Formule Ca2-x Lnx Mn O4 (Ln = Pr,
 Nd, Sm, Eu, Gd)
;
_journal_name_full 'Journal of Solid State Chemistry'
_journal_page_first 57
_journal_page_last 61
_journal_volume 5
_journal_year 1972
_chemical_formula_sum 'Ca1.5 Mn Nd0.5 O4'
_chemical_name_systematic 'Ca1.50 Nd.50 Mn O4'
_space_group_IT_number 42
_symmetry_space_group_name_Hall 'F 2 -2'
_symmetry_space_group_name_H-M 'F m m 2'
_cell_angle_alpha 90
_cell_angle_beta 90
_cell_angle_gamma 90
_cell_formula_units_Z 4
_cell_length_a 5.385
_cell_length_b 5.366
_cell_length_c 11.81
_cell_volume 341.261
_citation_journal_id_ASTM JSSCBI
_cod_data_source_file Daoudi_JSSCBI_1972_1753.cif
_cod_data_source_block Ca1.5Mn1Nd0.5O4
_cod_original_cell_volume 341.2607
_cod_original_formula_sum 'Ca1.5 Mn1 Nd0.5 O4'
_cod_database_code 1525849

loop_
_symmetry_equiv_pos_as_xyz
x,y,z
-x,-y,z
-x,y,z
x,-y,z
x,y+1/2,z+1/2
-x,-y+1/2,z+1/2
-x,y+1/2,z+1/2
x,-y+1/2,z+1/2
x+1/2,y,z+1/2
-x+1/2,-y,z+1/2
-x+1/2,y,z+1/2
x+1/2,-y,z+1/2
x+1/2,y+1/2,z
-x+1/2,-y+1/2,z
-x+1/2,y+1/2,z
x+1/2,-y+1/2,z

loop_
_atom_site_label
_atom_site_type_symbol
_atom_site_fract_x
_atom_site_fract_y
_atom_site_fract_z
_atom_site_occupancy
_atom_site_U_iso_or_equiv
Nd2 Nd+2 0 0 0.645 0.25 0.0
O3 O-2 0 0 0.847 1 0.0
Nd1 Nd+2 0 0 0.355 0.25 0.0
O1 O-2 0.25 0.25 0 1 0.0
O2 O-2 0 0 0.153 1 0.0
Mn1 Mn+4 0 0 0 1 0.0
Ca2 Ca+2 0 0 0.645 0.75 0.0
Ca1 Ca+2 0 0 0.355 0.75 0.0
